data_1535322
loop_
_publ_author_name
'Mialane, P.'
'Marrot, J.'
'Herve, G.'
'Mallard, A.'

_publ_section_title
;
 Synthesis and X-ray characterization of nickel(II) arsenatotungstate
 complexes: isolation of an intermediate leading to the formation of a
 sandwich-type polyoxometallate
;
_journal_name_full 'Inorganica Chimica Acta'
_journal_page_first 81
_journal_page_last 86
_journal_volume 328
_journal_year 2002
_chemical_formula_sum 'As2 Cs5.16 K2.17 Ni3 O88 W19'
_chemical_name_systematic
;
Cs5.84 K2.16 (Ni (H2 O)6) (As2 W19 (H2 O) (Ni (H2 O))2 O67) (H2 O)17
;
_space_group_IT_number 2
_symmetry_space_group_name_Hall '-P 1'
_symmetry_space_group_name_H-M 'P -1'
_cell_angle_alpha 65.539
_cell_angle_beta 85.908
_cell_angle_gamma 85.429
_cell_formula_units_Z 2
_cell_length_a 12.7335
_cell_length_b 18.03949
_cell_length_c 20.70409
_cell_volume 4311.354
_citation_journal_id_ASTM ICHAA3
_cod_data_source_file Mialane_ICHAA3_2002_162.cif
_cod_data_source_block As2Cs5.16K2.17Ni3O88W19
_cod_database_code 1535322

loop_
_symmetry_equiv_pos_as_xyz
x,y,z
-x,-y,-z

loop_
_atom_site_label
_atom_site_type_symbol
_atom_site_fract_x
_atom_site_fract_y
_atom_site_fract_z
_atom_site_occupancy
_atom_site_U_iso_or_equiv
Cs3 Cs+1 0.2857 0.5005 0.4645 0.5 0.0
O28 O-2 0.0874 -0.0895 0.9325 1 0.0
O18 O-2 0.7073 0.3391 0.696 1 0.0
W2 W+6 0.10186 -0.01773 0.84741 1 0.0
O22 O-2 0.5701 0.2906 0.9325 1 0.0
W6 W+6 0.44588 0.10288 0.61703 1 0.0
O46 O-2 0.4346 0.16 0.8631 1 0.0
O55 O-2 0.3648 0.4021 0.6314 1 0.0
O49 O-2 0.5177 0.4425 0.6877 1 0.0
W15 W+6 0.06585 0.36503 0.87832 1 0.0
Cs2 Cs+1 0.7409 0.2242 0.0335 0.33 0.0
O59 O-2 -0.1956 0.1518 0.7718 1 0.0
O66 O-2 0.4165 0.3951 0.9375 1 0.0
O87 O-2 0.9152 0.3635 0.7156 1 0.0
W17 W+6 0.54401 0.40092 0.87722 1 0.0
O53 O-2 0.0069 0.2026 0.7631 1 0.0
O30 O-2 -0.0676 -0.1003 0.697 1 0.0
W18 W+6 0.26917 0.41182 0.94921 1 0.0
W13 W+6 0.14742 0.51054 0.69837 1 0.0
W9 W+6 0.58711 0.33681 0.74504 1 0.0
O33 O-2 0.1472 0.1768 0.596 1 0.0
O10 O-2 0.0952 0.2611 0.9596 1 0.0
O13 O-2 0.3171 0.3303 0.4333 1 0.0
O83 O-2 0.84 0.367 1.044 0.33 0.0
O41 O-2 0.2922 -0.1175 0.6 1 0.0
O4 O-2 0.4445 -0.1117 0.8418 1 0.0
O40 O-2 -0.0652 0.1966 0.6492 1 0.0
O3 O-2 0.4899 -0.2201 0.7423 1 0.0
O57 O-2 -0.4806 0.3188 0.5639 1 0.0
W16 W+6 0.50976 0.20481 0.90778 1 0.0
O31 O-2 0.6322 0.3941 0.802 1 0.0
O5 O-2 -0.0135 0.2093 0.5185 1 0.0
Cs6 Cs+1 0.5188 0.4178 0.06417 0.5 0.0
O50 O-2 0.1236 0.4145 0.6898 1 0.0
O37 O-2 0.2311 -0.0602 0.818 1 0.0
O20 O-2 0.1212 0.4204 0.9323 1 0.0
O54 O-2 0.31 0.4489 0.7483 1 0.0
O11 O-2 0.2493 0.342 0.8792 1 0.0
W3 W+6 0.27992 -0.04179 0.63059 1 0.0
O1 O-2 0.4088 0.577 0.6769 1 0.0
O23 O-2 0.4048 0.0136 0.5882 1 0.0
O26 O-2 0.0359 0.0987 0.4603 1 0.0
K1 K+1 0.592 0.10891 0.77351 1 0.0
W4 W+6 -0.07235 0.12865 0.74795 1 0.0
O58 O-2 0.1442 -0.0642 0.6814 1 0.0
O68 O-2 0.278 0.5064 0.8584 1 0.0
O78 O-2 -0.3526 -0.1019 0.7229 1 0.0
O88 O-2 0.3257 0.0223 0.9577 1 0.0
O71 O-2 -0.2204 0.2742 0.454 1 0.0
O73 O-2 -0.035 0.3803 0.173 0.5 0.0
W5 W+6 0.00719 0.27764 0.56959 1 0.0
Ni1 Ni+2 0.0547 0.3117 0.7265 0.5 0.0
O47 O-2 0.37 0.0511 0.8049 1 0.0
Cs7 Cs+1 0.09547 0.76152 0.67132 1 0.0
O75 O-2 0.1945 0.2334 0.2222 1 0.0
O43 O-2 0.0625 0.3097 0.6335 1 0.0
As1 As+3 0.19491 0.13216 0.68533 1 0.0
O34 O-2 0.4684 0.4981 0.8113 1 0.0
O80 O-2 -0.4107 -0.0761 0.5628 1 0.0
As2 As+3 0.31733 0.34075 0.80037 1 0.0
O7 O-2 0.2115 0.5869 0.728 1 0.0
W8 W+6 0.37095 -0.0332 0.77884 1 0.0
O65 O-2 -0.0677 0.3781 0.8958 1 0.0
Ni3 Ni+2 0.3983 0.2911 0.6426 0.75 0.0
O93 O-2 0.038 0.504 0.4316 0.5 0.0
O17 O-2 0.3912 0.2114 0.9663 1 0.0
O52 O-2 0.3581 0.1732 0.5402 1 0.0
O67 O-2 0.2648 0.4584 1.0087 1 0.0
Cs5 Cs+1 -0.45516 0.24811 0.41714 1 0.0
O60 O-2 0.4493 0.5526 0.5528 1 0.0
O81 O-2 0.7293 -0.0423 0.8025 1 0.0
W14 W+6 0.34742 0.56074 0.7689 1 0.0
O36 O-2 0.0333 -0.0779 0.8001 1 0.0
O39 O-2 -0.1037 0.0399 0.7216 1 0.0
O29 O-2 0.2304 0.1732 0.9102 1 0.0
O92 O-2 0.296 0.244 0.716 0.25 0.0
W20 W+6 0.3003 0.1201 0.8505 0.25 0.0
O70 O-2 0.6281 0.4403 0.9162 1 0.0
W11 W+6 0.08717 0.122 0.5229 1 0.0
O24 O-2 0.2579 0.3015 1.0127 1 0.0
O61 O-2 0.0119 0.0516 0.6068 1 0.0
O85 O-2 0.3538 0.4209 0.2917 1 0.0
Ni4 Ni+2 0.6469 -0.2265 0.76206 1 0.0
O69 O-2 0.3651 0.6542 0.771 1 0.0
O27 O-2 0.4504 0.3314 0.8277 1 0.0
O12 O-2 0.5023 0.2862 0.7126 1 0.0
O82 O-2 -0.1453 0.0097 0.9704 1 0.0
O19 O-2 0.2929 0.2952 0.5773 1 0.0
W12 W+6 0.23944 0.21668 0.97466 1 0.0
O76 O-2 0.3538 0.3524 0.1988 1 0.0
O64 O-2 0.0425 0.5747 0.6547 1 0.0
O48 O-2 0.4344 0.1741 0.6578 1 0.0
O45 O-2 0.5696 0.1154 0.5733 1 0.0
O14 O-2 0.6152 0.239 0.8292 1 0.0
Cs4 Cs+1 -0.21236 0.03368 0.56442 1 0.0
O90 O-2 0.2137 0.2564 0.7359 0.5 0.0
O91 O-2 0.265 0.205 0.772 0.25 0.0
O86 O-2 0.835 0.497 0.7622 0.5 0.0
Cs8 Cs+1 0.0261 0.25213 0.10757 0.5 0.0
W1 W+6 0.25641 0.26342 0.51039 1 0.0
K2 K+1 1.0081 0.1355 0.9241 0.67 0.0
O6 O-2 0.8375 0.5453 0.8475 1 0.0
Cs1 Cs+1 0.8212 0.2348 0.89 0.33 0.0
O89 O-2 -0.3001 0.2339 0.6168 1 0.0
W7 W+6 0.39692 0.49483 0.63747 1 0.0
O72 O-2 0.8136 0.2305 0.1923 1 0.0
O42 O-2 0.3436 -0.0962 0.7201 1 0.0
W19 W+6 0.0877 0.3007 0.7286 0.5 0.0
O35 O-2 0.1189 0.3237 0.5017 1 0.0
K3 K+1 0.1851 0.4743 0.518 0.5 0.0
O21 O-2 0.17 0.0654 0.8534 1 0.0
O56 O-2 0.5829 0.1254 0.9682 1 0.0
O8 O-2 0.1849 0.2007 0.4659 1 0.0
O16 O-2 0.4809 0.0135 0.7062 1 0.0
O2 O-2 0.2509 0.5386 0.6208 1 0.0
O77 O-2 -0.6782 0.22 0.3404 1 0.0
O79 O-2 0.3901 0.2363 0.1319 1 0.0
O44 O-2 0.0691 0.3073 0.8212 1 0.0
O32 O-2 0.2881 0.0567 0.6767 1 0.0
O15 O-2 -0.0333 0.0423 0.8392 1 0.0
O38 O-2 0.0877 0.0664 0.7269 1 0.0
W21 W+6 0.3912 0.2853 0.6497 0.25 0.0
Ni2 Ni+2 0.3004 0.1094 0.8609 0.75 0.0
O25 O-2 0.1999 0.0408 0.5561 1 0.0
O74 O-2 0.1235 0.3129 0.3276 0.5 0.0
O62 O-2 0.2148 0.1388 1.0552 1 0.0
W10 W+6 0.00736 -0.02839 0.70293 1 0.0
O51 O-2 0.4169 0.0213 0.0977 1 0.0
O84 O-2 0.7647 0.3644 1.0523 0.67 0.0
O9 O-2 -0.0914 0.3504 0.5338 1 0.0
O63 O-2 0.0906 0.4616 0.7937 1 0.0
